data_4506802
loop_
_publ_author_name
'Vangala, Venu R.'
'Chow, Pui Shan'
'Tan, Reginald B. H.'

_publ_section_title
;
 Co-Crystals and Co-Crystal Hydrates of the Antibiotic Nitrofurantoin:
 Structural Studies and Physicochemical Properties
;
_journal_issue 12
_journal_name_full 'Crystal Growth &amp; Design'
_journal_page_first 5925
_journal_paper_doi 10.1021/cg300887p
_journal_volume 12
_journal_year 2012
_chemical_formula_sum 'C20 H14 N6 O5'
_chemical_formula_weight 418.37
_chemical_name_systematic
;
 1:1 Cocrystal of nitrofurantoin and phenazine (two half molecules)
;
_space_group_IT_number 2
_symmetry_cell_setting triclinic
_symmetry_space_group_name_Hall '-P 1'
_symmetry_space_group_name_H-M 'P -1'
_atom_sites_solution_hydrogens geom
_atom_sites_solution_primary direct
_atom_sites_solution_secondary difmap
_audit_creation_method SHELXL-97
_cell_angle_alpha 65.43(3)
_cell_angle_beta 86.27(3)
_cell_angle_gamma 84.23(3)
_cell_formula_units_Z 2
_cell_length_a 8.7234(17)
_cell_length_b 9.969(2)
_cell_length_c 11.547(2)
_cell_measurement_reflns_used 2136
_cell_measurement_temperature 110(2)
_cell_measurement_theta_max 30.8154
_cell_measurement_theta_min 2.2538
_cell_volume 908.3(4)
_computing_cell_refinement 'CrystalClear (Rigaku Inc., 2007)'
_computing_data_collection 'CrystalClear (Rigaku Inc., 2007)'
_computing_data_reduction 'CrystalClear (Rigaku Inc., 2007)'
_computing_structure_refinement 'SHELXL-97 (Sheldrick, 1997)'
_computing_structure_solution 'SHELXS-97 (Sheldrick, 1990)'
_diffrn_ambient_temperature 110(2)
_diffrn_measured_fraction_theta_full 0.991
_diffrn_measured_fraction_theta_max 0.991
_diffrn_measurement_device_type 'Rigaku Saturn CCD area detector'
_diffrn_measurement_method '\w scans'
_diffrn_radiation_monochromator graphite
_diffrn_radiation_source 'fine-focus sealed tube'
_diffrn_radiation_type MoK\a
_diffrn_radiation_wavelength 0.71073
_diffrn_reflns_av_R_equivalents 0.0747
_diffrn_reflns_av_sigmaI/netI 0.0612
_diffrn_reflns_limit_h_max 9
_diffrn_reflns_limit_h_min -10
_diffrn_reflns_limit_k_max 11
_diffrn_reflns_limit_k_min -11
_diffrn_reflns_limit_l_max 13
_diffrn_reflns_limit_l_min -13
_diffrn_reflns_number 10009
_diffrn_reflns_theta_full 24.50
_diffrn_reflns_theta_max 24.50
_diffrn_reflns_theta_min 2.29
_exptl_absorpt_coefficient_mu 0.114
_exptl_absorpt_correction_T_max 0.9875
_exptl_absorpt_correction_T_min 0.9753
_exptl_absorpt_correction_type multi-scan
_exptl_absorpt_process_details '(SADABS, Rigaku 2007)'
_exptl_crystal_colour Orange
_exptl_crystal_density_diffrn 1.530
_exptl_crystal_density_method 'not measured'
_exptl_crystal_description Block
_exptl_crystal_F_000 432
_exptl_crystal_size_max 0.22
_exptl_crystal_size_mid 0.15
_exptl_crystal_size_min 0.11
_refine_diff_density_max 0.300
_refine_diff_density_min -0.396
_refine_diff_density_rms 0.078
_refine_ls_extinction_method none
_refine_ls_goodness_of_fit_ref 1.218
_refine_ls_hydrogen_treatment mixed
_refine_ls_matrix_type full
_refine_ls_number_parameters 300
_refine_ls_number_reflns 3010
_refine_ls_number_restraints 0
_refine_ls_restrained_S_all 1.218
_refine_ls_R_factor_all 0.1024
_refine_ls_R_factor_gt 0.0891
_refine_ls_shift/su_max 0.001
_refine_ls_shift/su_mean 0.000
_refine_ls_structure_factor_coef Fsqd
_refine_ls_weighting_details 'calc w=1/[\s^2^(Fo^2^)+(0.0603P)^2^+0.9512P] where P=(Fo^2^+2Fc^2^)/3'
_refine_ls_weighting_scheme calc
_refine_ls_wR_factor_gt 0.1853
_refine_ls_wR_factor_ref 0.1943
_reflns_number_gt 2595
_reflns_number_total 3010
_reflns_threshold_expression >2sigma(I)
_cod_data_source_file cg300887p_si_001.cif
_cod_data_source_block nf-phenazine(1:(0.5)2)
_cod_depositor_comments
;
The following automatic conversions were performed:

'_symmetry_cell_setting' value 'Triclinic' changed to 'triclinic'
according to /home/saulius/struct/CIF-dictionaries/cif_core.dic
dictionary named 'cif_core.dic' version 2.4.2 from 2011-04-26.

Automatic conversion script
Id: cif_fix_values 1891 2012-01-12 08:04:46Z andrius 
;
_cod_original_cell_volume 908.3(3)
_cod_original_sg_symbol_H-M 'P - 1'
_cod_database_code 4506802

loop_
_symmetry_equiv_pos_as_xyz
'x, y, z'
'-x, -y, -z'

loop_
_atom_site_label
_atom_site_type_symbol
_atom_site_fract_x
_atom_site_fract_y
_atom_site_fract_z
_atom_site_U_iso_or_equiv
_atom_site_adp_type
_atom_site_occupancy
_atom_site_symmetry_multiplicity
_atom_site_calc_flag
_atom_site_refinement_flags
O1 O 0.7828(3) 0.0980(3) 0.1903(2) 0.0290(6) Uani 1 1 d .
N4 N 0.8381(3) -0.5888(4) 0.6778(3) 0.0294(7) Uani 1 1 d .
O5 O 1.0522(3) -0.4602(3) 0.6615(2) 0.0356(7) Uani 1 1 d .
N2 N 0.9045(3) -0.2302(3) 0.4554(3) 0.0309(7) Uani 1 1 d .
O3 O 0.8320(3) 0.4586(3) -0.0222(3) 0.0447(8) Uani 1 1 d .
O2 O 0.6591(3) 0.3075(3) -0.0100(3) 0.0404(7) Uani 1 1 d .
N3 N 0.8477(3) -0.3641(3) 0.5219(3) 0.0298(7) Uani 1 1 d .
C8 C 0.9284(4) -0.4694(4) 0.6248(3) 0.0265(8) Uani 1 1 d .
C4 C 0.8495(4) 0.2277(4) 0.1365(3) 0.0280(8) Uani 1 1 d .
O4 O 0.6009(3) -0.6504(3) 0.6436(2) 0.0383(7) Uani 1 1 d .
N1 N 0.7753(4) 0.3383(3) 0.0275(3) 0.0351(8) Uani 1 1 d .
C1 C 0.8758(4) 0.0100(4) 0.2910(3) 0.0269(8) Uani 1 1 d .
C5 C 0.8228(4) -0.1361(4) 0.3625(3) 0.0278(8) Uani 1 1 d .
H5A H 0.7299 -0.1621 0.3415 0.033 Uiso 1 1 calc R
C3 C 0.9780(4) 0.2278(4) 0.1954(3) 0.0302(9) Uani 1 1 d .
H3A H 1.0432 0.3061 0.1738 0.036 Uiso 1 1 calc R
C7 C 0.7020(4) -0.5661(4) 0.6156(3) 0.0302(9) Uani 1 1 d .
C6 C 0.7043(4) -0.4140(4) 0.5034(3) 0.0309(9) Uani 1 1 d .
H6A H 0.7054 -0.4222 0.4208 0.037 Uiso 1 1 calc R
H6B H 0.6148 -0.3468 0.5079 0.037 Uiso 1 1 calc R
C2 C 0.9941(4) 0.0851(4) 0.2966(3) 0.0320(9) Uani 1 1 d .
H2A H 1.0734 0.0488 0.3573 0.038 Uiso 1 1 calc R
N6 N 0.0521(3) 0.8649(3) 0.1012(3) 0.0282(7) Uani 1 1 d .
C17 C 0.2810(4) 0.9718(4) 0.1110(3) 0.0312(9) Uani 1 1 d .
H17A H 0.3176 0.8813 0.1774 0.037 Uiso 1 1 calc R
C19 C -0.0849(4) 0.8803(4) 0.0460(3) 0.0271(8) Uani 1 1 d .
C18 C 0.1360(4) 0.9834(4) 0.0569(3) 0.0282(8) Uani 1 1 d .
C16 C 0.3682(4) 1.0910(4) 0.0675(3) 0.0334(9) Uani 1 1 d .
H16A H 0.4639 1.0837 0.1055 0.040 Uiso 1 1 calc R
C15 C 0.3160(5) 1.2255(4) -0.0343(4) 0.0361(9) Uani 1 1 d .
C20 C -0.1786(4) 0.7591(4) 0.0892(4) 0.0334(9) Uani 1 1 d .
N5 N 0.3624(3) 0.0015(3) 0.4383(3) 0.0282(7) Uani 1 1 d .
C12 C 0.4489(4) 0.1185(4) 0.3952(3) 0.0273(8) Uani 1 1 d .
C13 C 0.4126(4) -0.1179(4) 0.5441(3) 0.0239(8) Uani 1 1 d .
C11 C 0.4029(4) 0.2484(4) 0.2842(3) 0.0303(9) Uani 1 1 d .
H11A H 0.3117 0.2513 0.2422 0.036 Uiso 1 1 calc R
C9 C 0.6271(4) 0.3648(4) 0.2989(3) 0.0305(9) Uani 1 1 d .
C10 C 0.4877(4) 0.3656(4) 0.2393(3) 0.0328(9) Uani 1 1 d .
H10A H 0.4546 0.4509 0.1664 0.039 Uiso 1 1 calc R
C14 C 0.3252(4) -0.2429(4) 0.5953(4) 0.0304(9) Uani 1 1 d .
H12 H 0.868(5) -0.661(5) 0.742(4) 0.058(15) Uiso 1 1 d .
H15 H 0.374(4) 1.312(4) -0.065(3) 0.014(8) Uiso 1 1 d .
H9 H 0.688(4) 0.458(4) 0.260(3) 0.034(10) Uiso 1 1 d .
H14 H 0.239(4) -0.240(4) 0.552(3) 0.017(9) Uiso 1 1 d .
H20 H -0.139(4) 0.670(4) 0.153(4) 0.040(11) Uiso 1 1 d .

loop_
_atom_site_aniso_label
_atom_site_aniso_U_11
_atom_site_aniso_U_22
_atom_site_aniso_U_33
_atom_site_aniso_U_23
_atom_site_aniso_U_13
_atom_site_aniso_U_12
O1 0.0266(14) 0.0266(14) 0.0266(13) -0.0030(11) -0.0090(10) -0.0013(11)
N4 0.0266(18) 0.0233(17) 0.0316(18) -0.0029(15) -0.0092(14) -0.0044(14)
O5 0.0306(15) 0.0327(15) 0.0394(15) -0.0085(13) -0.0123(12) -0.0048(12)
N2 0.0273(17) 0.0258(17) 0.0321(17) -0.0046(14) -0.0031(13) 0.0000(13)
O3 0.0454(18) 0.0264(16) 0.0455(17) 0.0040(14) -0.0089(13) -0.0078(13)
O2 0.0338(16) 0.0361(16) 0.0415(16) -0.0037(13) -0.0177(12) -0.0033(12)
N3 0.0274(17) 0.0258(17) 0.0283(16) -0.0021(14) -0.0104(13) -0.0013(13)
C8 0.025(2) 0.025(2) 0.0282(19) -0.0084(16) -0.0015(15) -0.0077(15)
C4 0.028(2) 0.026(2) 0.0244(18) -0.0047(16) -0.0032(15) -0.0013(16)
O4 0.0312(15) 0.0345(16) 0.0426(16) -0.0069(13) -0.0117(12) -0.0059(13)
N1 0.036(2) 0.0264(18) 0.0335(18) -0.0029(15) -0.0071(15) 0.0014(15)
C1 0.0222(19) 0.027(2) 0.0261(18) -0.0046(16) -0.0054(14) -0.0018(15)
C5 0.0255(19) 0.0225(19) 0.0284(19) -0.0042(16) -0.0043(15) 0.0040(15)
C3 0.026(2) 0.030(2) 0.032(2) -0.0101(17) -0.0043(16) -0.0019(16)
C7 0.026(2) 0.032(2) 0.0308(19) -0.0102(17) -0.0096(16) 0.0000(17)
C6 0.027(2) 0.031(2) 0.0314(19) -0.0090(17) -0.0077(16) 0.0007(16)
C2 0.031(2) 0.028(2) 0.030(2) -0.0064(17) -0.0043(16) 0.0044(16)
N6 0.0302(18) 0.0232(16) 0.0277(16) -0.0062(13) -0.0110(13) 0.0000(13)
C17 0.031(2) 0.025(2) 0.0291(19) -0.0025(16) -0.0085(16) -0.0006(16)
C19 0.0248(19) 0.026(2) 0.0253(18) -0.0042(16) -0.0067(15) -0.0012(15)
C18 0.028(2) 0.028(2) 0.0250(18) -0.0059(17) -0.0036(15) -0.0054(16)
C16 0.031(2) 0.035(2) 0.033(2) -0.0117(18) -0.0104(16) -0.0003(17)
C15 0.036(2) 0.028(2) 0.036(2) -0.0005(18) -0.0092(17) -0.0118(18)
C20 0.034(2) 0.024(2) 0.033(2) -0.0012(18) -0.0084(17) -0.0014(17)
N5 0.0268(17) 0.0245(17) 0.0301(16) -0.0074(14) -0.0054(13) -0.0022(13)
C12 0.025(2) 0.027(2) 0.0286(19) -0.0101(17) -0.0035(15) 0.0009(16)
C13 0.0203(18) 0.0214(19) 0.0252(18) -0.0055(16) -0.0041(14) 0.0034(14)
C11 0.027(2) 0.029(2) 0.0289(19) -0.0056(17) -0.0071(16) 0.0016(16)
C9 0.029(2) 0.025(2) 0.035(2) -0.0112(18) -0.0036(16) 0.0007(16)
C10 0.032(2) 0.030(2) 0.0289(19) -0.0047(17) -0.0045(16) 0.0012(17)
C14 0.028(2) 0.030(2) 0.031(2) -0.0101(18) -0.0044(16) -0.0042(16)

loop_
_atom_type_symbol
_atom_type_description
_atom_type_scat_dispersion_real
_atom_type_scat_dispersion_imag
_atom_type_scat_source
C C 0.0033 0.0016 'International Tables Vol C Tables 4.2.6.8 and 6.1.1.4'
H H 0.0000 0.0000 'International Tables Vol C Tables 4.2.6.8 and 6.1.1.4'
N N 0.0061 0.0033 'International Tables Vol C Tables 4.2.6.8 and 6.1.1.4'
O O 0.0106 0.0060 'International Tables Vol C Tables 4.2.6.8 and 6.1.1.4'

loop_
_geom_angle_atom_site_label_1
_geom_angle_atom_site_label_2
_geom_angle_atom_site_label_3
_geom_angle
_geom_angle_site_symmetry_1
_geom_angle_site_symmetry_3
C4 O1 C1 104.5(3) . .
C7 N4 C8 113.2(3) . .
C7 N4 H12 128(3) . .
C8 N4 H12 119(3) . .
C5 N2 N3 116.3(3) . .
N2 N3 C8 119.3(3) . .
N2 N3 C6 128.1(3) . .
C8 N3 C6 112.6(3) . .
O5 C8 N3 127.4(3) . .
O5 C8 N4 126.5(3) . .
N3 C8 N4 106.0(3) . .
C3 C4 O1 113.3(3) . .
C3 C4 N1 131.2(3) . .
O1 C4 N1 115.4(3) . .
O3 N1 O2 124.9(3) . .
O3 N1 C4 116.9(3) . .
O2 N1 C4 118.2(3) . .
C2 C1 O1 110.2(3) . .
C2 C1 C5 136.7(3) . .
O1 C1 C5 113.2(3) . .
N2 C5 C1 118.6(3) . .
N2 C5 H5A 120.7 . .
C1 C5 H5A 120.7 . .
C4 C3 C2 104.6(3) . .
C4 C3 H3A 127.7 . .
C2 C3 H3A 127.7 . .
O4 C7 N4 126.9(3) . .
O4 C7 C6 126.8(3) . .
N4 C7 C6 106.3(3) . .
N3 C6 C7 101.8(3) . .
N3 C6 H6A 111.4 . .
C7 C6 H6A 111.4 . .
N3 C6 H6B 111.4 . .
C7 C6 H6B 111.4 . .
H6A C6 H6B 109.3 . .
C1 C2 C3 107.5(3) . .
C1 C2 H2A 126.3 . .
C3 C2 H2A 126.3 . .
C18 N6 C19 117.2(3) . .
C16 C17 C18 120.1(3) . .
C16 C17 H17A 119.9 . .
C18 C17 H17A 119.9 . .
N6 C19 C20 119.6(3) . .
N6 C19 C18 121.0(3) . 2_575
C20 C19 C18 119.4(3) . 2_575
N6 C18 C17 119.1(3) . .
N6 C18 C19 121.8(3) . 2_575
C17 C18 C19 119.1(3) . 2_575
C17 C16 C15 120.2(3) . .
C17 C16 H16A 119.9 . .
C15 C16 H16A 119.9 . .
C20 C15 C16 121.6(4) 2_575 .
C20 C15 H15 116.7(19) 2_575 .
C16 C15 H15 121.6(19) . .
C15 C20 C19 119.7(4) 2_575 .
C15 C20 H20 123(2) 2_575 .
C19 C20 H20 117(2) . .
C12 N5 C13 116.5(3) . .
N5 C12 C13 122.3(3) . 2_656
N5 C12 C11 119.5(3) . .
C13 C12 C11 118.2(3) 2_656 .
N5 C13 C14 119.1(3) . .
N5 C13 C12 121.2(3) . 2_656
C14 C13 C12 119.6(3) . 2_656
C10 C11 C12 120.5(3) . .
C10 C11 H11A 119.8 . .
C12 C11 H11A 119.8 . .
C14 C9 C10 119.7(4) 2_656 .
C14 C9 H9 122(2) 2_656 .
C10 C9 H9 118(2) . .
C11 C10 C9 121.5(3) . .
C11 C10 H10A 119.3 . .
C9 C10 H10A 119.3 . .
C9 C14 C13 120.5(4) 2_656 .
C9 C14 H14 122(2) 2_656 .
C13 C14 H14 117(2) . .

loop_
_geom_bond_atom_site_label_1
_geom_bond_atom_site_label_2
_geom_bond_distance
_geom_bond_site_symmetry_2
O1 C4 1.354(4) .
O1 C1 1.383(4) .
N4 C7 1.377(5) .
N4 C8 1.390(5) .
N4 H12 0.82(5) .
O5 C8 1.211(4) .
N2 C5 1.291(4) .
N2 N3 1.360(4) .
O3 N1 1.233(4) .
O2 N1 1.241(4) .
N3 C8 1.390(4) .
N3 C6 1.451(5) .
C4 C3 1.349(5) .
C4 N1 1.424(5) .
O4 C7 1.214(4) .
C1 C2 1.355(5) .
C1 C5 1.450(5) .
C5 H5A 0.9500 .
C3 C2 1.417(5) .
C3 H3A 0.9500 .
C7 C6 1.532(5) .
C6 H6A 0.9900 .
C6 H6B 0.9900 .
C2 H2A 0.9500 .
N6 C18 1.348(4) .
N6 C19 1.356(4) .
C17 C16 1.370(5) .
C17 C18 1.420(5) .
C17 H17A 0.9500 .
C19 C20 1.422(5) .
C19 C18 1.435(5) 2_575
C18 C19 1.435(5) 2_575
C16 C15 1.422(5) .
C16 H16A 0.9500 .
C15 C20 1.357(5) 2_575
C15 H15 0.97(3) .
C20 C15 1.357(5) 2_575
C20 H20 0.94(4) .
N5 C12 1.351(4) .
N5 C13 1.363(4) .
C12 C13 1.434(5) 2_656
C12 C11 1.436(5) .
C13 C14 1.416(5) .
C13 C12 1.434(5) 2_656
C11 C10 1.343(5) .
C11 H11A 0.9500 .
C9 C14 1.368(5) 2_656
C9 C10 1.433(5) .
C9 H9 1.03(4) .
C10 H10A 0.9500 .
C14 C9 1.368(5) 2_656
C14 H14 0.92(3) .
